data_7160426
loop_
_publ_author_name
'Yang, Zhong-Lie'
'Wang, Zhen-Hua'
'Zhang, Yan-Ping'
'You, Yong'
'Zhao, Jian-Qiang'
'Zhou, Ming-Qiang'
'Yuan, Wei-Cheng'

_publ_section_title
;
 Palladium-catalyzed decarboxylation of vinyloxazolidine-2,4-diones used
 in the divergent reaction with 2-alkynylphenols and 2-alkynylanilines.
;
_journal_issue 16
_journal_name_full 'Organic &amp; biomolecular chemistry'
_journal_page_first 3942
_journal_page_last 3950
_journal_paper_doi 10.1039/d5ob00051c
_journal_volume 23
_journal_year 2025
_chemical_formula_moiety 'C9 H8 Cl2 O'
_chemical_formula_sum 'C9 H8 Cl2 O'
_chemical_formula_weight 203.05
_space_group_crystal_system tetragonal
_space_group_IT_number 88
_space_group_name_Hall '-I 4ad'
_space_group_name_H-M_alt 'I 41/a :2'
_atom_sites_solution_hydrogens geom
_atom_sites_solution_primary dual
_audit_creation_date 2024-11-08
_audit_creation_method
;
Olex2 1.5
(compiled 2024.02.16 svn.r378c4104 for OlexSys, GUI svn.r6928)
;
_audit_update_record
;
2024-11-08 deposited with the CCDC.	2025-03-18 downloaded from the CCDC.
;
_cell_angle_alpha 90
_cell_angle_beta 90
_cell_angle_gamma 90
_cell_formula_units_Z 32
_cell_length_a 31.0324(14)
_cell_length_b 31.0324(14)
_cell_length_c 7.7109(4)
_cell_measurement_reflns_used 4002
_cell_measurement_temperature 173(2)
_cell_measurement_theta_max 26.38
_cell_measurement_theta_min 2.63
_cell_volume 7425.7(6)
_computing_molecular_graphics 'Olex2 1.5 (Dolomanov et al., 2009)'
_computing_publication_material 'Olex2 1.5 (Dolomanov et al., 2009)'
_computing_structure_refinement 'SHELXL 2016/6 (Sheldrick, 2015)'
_computing_structure_solution 'SHELXT  (Sheldrick, 2015)'
_diffrn_ambient_temperature 173(2)
_diffrn_measured_fraction_theta_full 0.998
_diffrn_measured_fraction_theta_max 0.998
_diffrn_measurement_device_type 'Bruker APEX-II CCD'
_diffrn_measurement_method '\f and \w scans'
_diffrn_radiation_type MoK\a
_diffrn_radiation_wavelength 0.71073
_diffrn_reflns_av_R_equivalents 0.0563
_diffrn_reflns_av_unetI/netI 0.0695
_diffrn_reflns_Laue_measured_fraction_full 0.998
_diffrn_reflns_Laue_measured_fraction_max 0.998
_diffrn_reflns_limit_h_max 26
_diffrn_reflns_limit_h_min -25
_diffrn_reflns_limit_k_max 36
_diffrn_reflns_limit_k_min 0
_diffrn_reflns_limit_l_max 9
_diffrn_reflns_limit_l_min 0
_diffrn_reflns_number 66862
_diffrn_reflns_point_group_measured_fraction_full 0.998
_diffrn_reflns_point_group_measured_fraction_max 0.998
_diffrn_reflns_theta_full 24.992
_diffrn_reflns_theta_max 24.992
_diffrn_reflns_theta_min 1.312
_diffrn_source_current 30.0
_diffrn_source_power 1.2
_diffrn_source_voltage 40.0
_diffrn_standards_number 0
_exptl_absorpt_coefficient_mu 0.645
_exptl_absorpt_correction_type none
_exptl_crystal_colour colourless
_exptl_crystal_colour_primary colourless
_exptl_crystal_density_diffrn 1.453
_exptl_crystal_description needle
_exptl_crystal_F_000 3328
_exptl_crystal_size_max 0.2
_exptl_crystal_size_mid 0.05
_exptl_crystal_size_min 0.05
_refine_diff_density_max 0.380
_refine_diff_density_min -0.309
_refine_diff_density_rms 0.075
_refine_ls_extinction_method none
_refine_ls_goodness_of_fit_ref 1.188
_refine_ls_hydrogen_treatment constr
_refine_ls_matrix_type full
_refine_ls_number_parameters 220
_refine_ls_number_reflns 3271
_refine_ls_number_restraints 0
_refine_ls_restrained_S_all 1.188
_refine_ls_R_factor_all 0.1393
_refine_ls_R_factor_gt 0.0930
_refine_ls_shift/su_max 0.003
_refine_ls_shift/su_mean 0.000
_refine_ls_structure_factor_coef Fsqd
_refine_ls_weighting_details 'w=1/[\s^2^(Fo^2^)+63.0160P] where P=(Fo^2^+2Fc^2^)/3'
_refine_ls_weighting_scheme calc
_refine_ls_wR_factor_gt 0.1445
_refine_ls_wR_factor_ref 0.1588
_reflns_Friedel_coverage 0.000
_reflns_number_gt 2190
_reflns_number_total 3271
_reflns_threshold_expression 'I > 2\s(I)'
_cod_data_source_file d5ob00051c2.cif
_cod_data_source_block 10b
_cod_depositor_comments 'Adding full bibliography for 7160426--7160427.cif.'
_cod_original_cell_volume 7425.7(8)
_cod_original_sg_symbol_H-M 'I 41/a'
_cod_database_code 7160426
_shelx_shelxl_version_number 2016/6
_shelx_space_group_comment
;
The symmetry employed for this shelxl refinement is uniquely defined
by the following loop, which should always be used as a source of
symmetry information in preference to the above space-group names.
They are only intended as comments.
;
_shelx_estimated_absorpt_t_max 0.968
_shelx_estimated_absorpt_t_min 0.882
_olex2_refinement_description
;
1. Twinned data refinement
 Scales: 0.93(7)
 0.07(7)
2. Fixed Uiso
 At 1.2 times of:
  All C(H) groups, All C(H,H) groups
 At 1.5 times of:
  All O(H,H) groups
3. Others
 Fixed Sof: H1A(0.5) H1AA(0.5) H1B(0.5) H1BA(0.5)
4.a Ternary CH refined with riding coordinates:
 C7A(H7A), C7B(H7B), C9A(H9A), C9B(H9B)
4.b Secondary CH2 refined with riding coordinates:
 C8A(H8AA,H8AB), C8B(H8BA,H8BB)
4.c Aromatic/amide H refined with riding coordinates:
 C3A(H3A), C3B(H3B), C4A(H4A), C4B(H4B), C5A(H5A), C5B(H5B)
4.d Idealised tetrahedral OH refined as rotating group:
 O1A(H1A), O1A(H1AA), O1B(H1B), O1B(H1BA)
;
_olex2_submission_special_instructions 'No special instructions were received'

loop_
_space_group_symop_operation_xyz
'x, y, z'
'-x+1/2, -y, z+1/2'
'-y+3/4, x+1/4, z+1/4'
'y+3/4, -x+3/4, z+3/4'
'x+1/2, y+1/2, z+1/2'
'-x+1, -y+1/2, z+1'
'-y+5/4, x+3/4, z+3/4'
'y+5/4, -x+5/4, z+5/4'
'-x, -y, -z'
'x-1/2, y, -z-1/2'
'y-3/4, -x-1/4, -z-1/4'
'-y-3/4, x-3/4, -z-3/4'
'-x+1/2, -y+1/2, -z+1/2'
'x, y+1/2, -z'
'y-1/4, -x+1/4, -z+1/4'
'-y-1/4, x-1/4, -z-1/4'

loop_
_atom_site_label
_atom_site_type_symbol
_atom_site_fract_x
_atom_site_fract_y
_atom_site_fract_z
_atom_site_U_iso_or_equiv
_atom_site_adp_type
_atom_site_occupancy
_atom_site_site_symmetry_order
_atom_site_calc_flag
_atom_site_refinement_flags_posn
_atom_site_refinement_flags_adp
_atom_site_refinement_flags_occupancy
_atom_site_disorder_assembly
_atom_site_disorder_group
Cl1A Cl 0.86490(5) 0.32548(6) 0.6289(2) 0.0513(5) Uani 1 1 d . . . . .
Cl1B Cl 0.68244(6) 0.35097(6) 0.2085(2) 0.0541(5) Uani 1 1 d . . . . .
Cl2A Cl 0.96417(6) 0.33222(7) 0.7045(2) 0.0589(6) Uani 1 1 d . . . . .
Cl2B Cl 0.66576(6) 0.44715(6) 0.1140(2) 0.0584(6) Uani 1 1 d . . . . .
O1A O 0.77764(15) 0.2742(2) 0.3336(7) 0.0665(16) Uani 1 1 d . . . . .
H1A H 0.763358 0.254959 0.282726 0.100 Uiso 0.5 1 calc R U P A 1
H1AA H 0.779405 0.279666 0.440068 0.100 Uiso 0.5 1 calc R U P B 2
O1B O 0.76034(19) 0.28555(19) 0.6658(7) 0.0695(18) Uani 1 1 d . . . . .
H1B H 0.756594 0.277519 0.562889 0.104 Uiso 0.5 1 calc R U P C 1
H1BA H 0.757628 0.267298 0.745555 0.104 Uiso 0.5 1 calc R U P D 2
C1A C 0.90156(19) 0.32638(19) 0.4583(8) 0.0327(15) Uani 1 1 d . . . . .
C1B C 0.68186(19) 0.3896(2) 0.3716(8) 0.0321(15) Uani 1 1 d . . . . .
C2A C 0.9451(2) 0.3294(2) 0.4941(8) 0.0362(16) Uani 1 1 d . . . . .
C2B C 0.67514(19) 0.4326(2) 0.3282(9) 0.0370(16) Uani 1 1 d . . . . .
C3A C 0.9745(2) 0.3297(2) 0.3589(9) 0.0448(18) Uani 1 1 d . . . . .
H3A H 1.004570 0.330864 0.382453 0.054 Uiso 1 1 calc R U . . .
C3B C 0.6757(2) 0.4639(2) 0.4531(9) 0.0447(18) Uani 1 1 d . . . . .
H3B H 0.671419 0.493223 0.421905 0.054 Uiso 1 1 calc R U . . .
C4A C 0.9599(2) 0.3283(2) 0.1893(9) 0.0428(18) Uani 1 1 d . . . . .
H4A H 0.979891 0.329108 0.095911 0.051 Uiso 1 1 calc R U . . .
C4B C 0.6823(2) 0.4530(2) 0.6232(10) 0.0486(19) Uani 1 1 d . . . . .
H4B H 0.682633 0.474644 0.710404 0.058 Uiso 1 1 calc R U . . .
C5A C 0.9163(2) 0.32582(19) 0.1563(8) 0.0350(16) Uani 1 1 d . . . . .
H5A H 0.906627 0.325211 0.039472 0.042 Uiso 1 1 calc R U . . .
C5B C 0.6887(2) 0.4102(2) 0.6671(8) 0.0401(17) Uani 1 1 d . . . . .
H5B H 0.692960 0.402860 0.785472 0.048 Uiso 1 1 calc R U . . .
C6A C 0.88632(19) 0.32417(18) 0.2884(8) 0.0281(14) Uani 1 1 d . . . . .
C6B C 0.68895(19) 0.3772(2) 0.5428(9) 0.0354(16) Uani 1 1 d . . . . .
C7A C 0.8394(2) 0.3198(2) 0.2531(8) 0.0356(16) Uani 1 1 d . . . . .
H7A H 0.821495 0.343921 0.299618 0.043 Uiso 1 1 calc R U . . .
C7B C 0.6980(2) 0.3321(2) 0.5913(9) 0.0400(17) Uani 1 1 d . . . . .
H7B H 0.692484 0.311191 0.495321 0.048 Uiso 1 1 calc R U . . .
C8A C 0.8223(2) 0.3001(2) 0.0902(10) 0.056(2) Uani 1 1 d . . . . .
H8AA H 0.795963 0.312735 0.038956 0.068 Uiso 1 1 calc R U . . .
H8AB H 0.843392 0.288745 0.005277 0.068 Uiso 1 1 calc R U . . .
C8B C 0.6910(3) 0.3138(3) 0.7652(10) 0.069(3) Uani 1 1 d . . . . .
H8BA H 0.680580 0.333298 0.857643 0.082 Uiso 1 1 calc R U . . .
H8BB H 0.680183 0.283814 0.772694 0.082 Uiso 1 1 calc R U . . .
C9A C 0.8182(2) 0.2773(2) 0.2587(9) 0.0451(18) Uani 1 1 d . . . . .
H9A H 0.837644 0.251964 0.275668 0.054 Uiso 1 1 calc R U . . .
C9B C 0.7345(2) 0.3204(2) 0.6997(10) 0.0450(18) Uani 1 1 d . . . . .
H9B H 0.749930 0.345415 0.752658 0.054 Uiso 1 1 calc R U . . .

loop_
_atom_site_aniso_label
_atom_site_aniso_U_11
_atom_site_aniso_U_22
_atom_site_aniso_U_33
_atom_site_aniso_U_23
_atom_site_aniso_U_13
_atom_site_aniso_U_12
Cl1A 0.0406(10) 0.0781(13) 0.0353(10) 0.0078(9) 0.0105(8) 0.0058(9)
Cl1B 0.0722(13) 0.0482(11) 0.0419(11) -0.0119(9) -0.0046(10) -0.0026(10)
Cl2A 0.0490(11) 0.0893(15) 0.0382(11) 0.0160(10) -0.0078(9) -0.0126(10)
Cl2B 0.0675(13) 0.0697(13) 0.0381(11) 0.0149(10) -0.0034(10) 0.0165(11)
O1A 0.038(3) 0.104(5) 0.057(4) -0.007(4) 0.007(3) -0.025(3)
O1B 0.070(4) 0.070(4) 0.069(4) 0.035(3) 0.033(3) 0.033(3)
C1A 0.030(4) 0.034(4) 0.034(4) 0.008(3) 0.012(3) 0.000(3)
C1B 0.033(4) 0.042(4) 0.022(3) -0.002(3) 0.003(3) -0.002(3)
C2A 0.040(4) 0.043(4) 0.026(4) 0.008(3) -0.006(3) -0.008(3)
C2B 0.032(4) 0.039(4) 0.041(4) 0.005(3) -0.003(3) 0.004(3)
C3A 0.031(4) 0.062(5) 0.040(4) 0.003(4) 0.000(3) -0.012(3)
C3B 0.056(5) 0.036(4) 0.043(5) -0.001(4) 0.006(4) 0.005(3)
C4A 0.039(4) 0.059(5) 0.031(4) 0.002(3) 0.010(3) -0.011(3)
C4B 0.057(5) 0.048(5) 0.041(5) -0.011(4) 0.010(4) -0.001(4)
C5A 0.045(4) 0.036(4) 0.024(4) -0.007(3) -0.005(3) -0.002(3)
C5B 0.045(4) 0.050(4) 0.026(4) 0.006(3) -0.003(3) 0.001(3)
C6A 0.033(3) 0.022(3) 0.029(4) 0.002(3) 0.000(3) 0.000(3)
C6B 0.024(3) 0.041(4) 0.041(4) -0.005(3) 0.000(3) -0.003(3)
C7A 0.037(4) 0.041(4) 0.029(4) 0.000(3) 0.001(3) 0.005(3)
C7B 0.047(4) 0.037(4) 0.036(4) 0.002(3) -0.007(3) 0.000(3)
C8A 0.039(4) 0.081(6) 0.049(5) -0.001(4) -0.002(4) -0.008(4)
C8B 0.084(6) 0.063(5) 0.059(6) 0.022(4) 0.029(5) 0.022(5)
C9A 0.028(4) 0.048(4) 0.059(5) 0.000(4) 0.007(3) -0.004(3)
C9B 0.040(4) 0.038(4) 0.057(5) 0.004(4) -0.006(4) -0.001(3)

loop_
_atom_type_symbol
_atom_type_description
_atom_type_scat_dispersion_real
_atom_type_scat_dispersion_imag
_atom_type_scat_source
C C 0.0033 0.0016 'International Tables Vol C Tables 4.2.6.8 and 6.1.1.4'
H H 0.0000 0.0000 'International Tables Vol C Tables 4.2.6.8 and 6.1.1.4'
Cl Cl 0.1484 0.1585 'International Tables Vol C Tables 4.2.6.8 and 6.1.1.4'
O O 0.0106 0.0060 'International Tables Vol C Tables 4.2.6.8 and 6.1.1.4'

loop_
_geom_angle_atom_site_label_1
_geom_angle_atom_site_label_2
_geom_angle_atom_site_label_3
_geom_angle
_geom_angle_site_symmetry_1
_geom_angle_site_symmetry_3
_geom_angle_publ_flag
C9A O1A H1A 109.5 . . ?
C9A O1A H1AA 109.5 . . ?
C9B O1B H1B 109.5 . . ?
C9B O1B H1BA 109.5 . . ?
C2A C1A Cl1A 119.3(5) . . ?
C2A C1A C6A 121.5(5) . . ?
C6A C1A Cl1A 119.2(5) . . ?
C2B C1B Cl1B 119.3(5) . . ?
C6B C1B Cl1B 119.6(5) . . ?
C6B C1B C2B 121.1(6) . . ?
C1A C2A Cl2A 121.7(5) . . ?
C1A C2A C3A 119.6(6) . . ?
C3A C2A Cl2A 118.7(5) . . ?
C1B C2B Cl2B 120.2(5) . . ?
C3B C2B Cl2B 119.2(5) . . ?
C3B C2B C1B 120.6(6) . . ?
C2A C3A H3A 120.2 . . ?
C4A C3A C2A 119.7(6) . . ?
C4A C3A H3A 120.2 . . ?
C2B C3B H3B 120.0 . . ?
C2B C3B C4B 120.1(6) . . ?
C4B C3B H3B 120.0 . . ?
C3A C4A H4A 120.1 . . ?
C5A C4A C3A 119.8(6) . . ?
C5A C4A H4A 120.1 . . ?
C3B C4B H4B 120.3 . . ?
C3B C4B C5B 119.4(7) . . ?
C5B C4B H4B 120.3 . . ?
C4A C5A H5A 119.1 . . ?
C4A C5A C6A 121.8(6) . . ?
C6A C5A H5A 119.1 . . ?
C4B C5B H5B 118.9 . . ?
C4B C5B C6B 122.2(6) . . ?
C6B C5B H5B 118.9 . . ?
C1A C6A C7A 120.6(5) . . ?
C5A C6A C1A 117.6(5) . . ?
C5A C6A C7A 121.9(6) . . ?
C1B C6B C5B 116.5(6) . . ?
C1B C6B C7B 122.1(6) . . ?
C5B C6B C7B 121.3(6) . . ?
C6A C7A H7A 114.2 . . ?
C6A C7A C8A 122.6(6) . . ?
C8A C7A H7A 114.2 . . ?
C9A C7A C6A 120.9(5) . . ?
C9A C7A H7A 114.2 . . ?
C9A C7A C8A 60.0(5) . . ?
C6B C7B H7B 113.3 . . ?
C8B C7B C6B 124.7(6) . . ?
C8B C7B H7B 113.3 . . ?
C9B C7B C6B 122.2(6) . . ?
C9B C7B H7B 113.3 . . ?
C9B C7B C8B 59.6(5) . . ?
C7A C8A H8AA 117.8 . . ?
C7A C8A H8AB 117.8 . . ?
H8AA C8A H8AB 115.0 . . ?
C9A C8A C7A 59.3(5) . . ?
C9A C8A H8AA 117.8 . . ?
C9A C8A H8AB 117.8 . . ?
C7B C8B H8BA 117.8 . . ?
C7B C8B H8BB 117.8 . . ?
H8BA C8B H8BB 115.0 . . ?
C9B C8B C7B 59.5(5) . . ?
C9B C8B H8BA 117.8 . . ?
C9B C8B H8BB 117.8 . . ?
O1A C9A C7A 118.7(6) . . ?
O1A C9A C8A 118.4(6) . . ?
O1A C9A H9A 115.9 . . ?
C7A C9A C8A 60.7(4) . . ?
C7A C9A H9A 115.9 . . ?
C8A C9A H9A 115.9 . . ?
O1B C9B C7B 122.9(7) . . ?
O1B C9B C8B 119.9(6) . . ?
O1B C9B H9B 114.3 . . ?
C7B C9B C8B 60.8(5) . . ?
C7B C9B H9B 114.3 . . ?
C8B C9B H9B 114.3 . . ?

loop_
_geom_bond_atom_site_label_1
_geom_bond_atom_site_label_2
_geom_bond_distance
_geom_bond_site_symmetry_2
_geom_bond_publ_flag
Cl1A C1A 1.739(6) . ?
Cl1B C1B 1.738(6) . ?
Cl2A C2A 1.728(6) . ?
Cl2B C2B 1.736(7) . ?
O1A H1A 0.8400 . ?
O1A H1AA 0.8400 . ?
O1A C9A 1.389(7) . ?
O1B H1B 0.8400 . ?
O1B H1BA 0.8400 . ?
O1B C9B 1.370(8) . ?
C1A C2A 1.383(8) . ?
C1A C6A 1.394(8) . ?
C1B C2B 1.392(8) . ?
C1B C6B 1.392(9) . ?
C2A C3A 1.386(9) . ?
C2B C3B 1.368(9) . ?
C3A H3A 0.9500 . ?
C3A C4A 1.385(9) . ?
C3B H3B 0.9500 . ?
C3B C4B 1.371(9) . ?
C4A H4A 0.9500 . ?
C4A C5A 1.380(8) . ?
C4B H4B 0.9500 . ?
C4B C5B 1.386(9) . ?
C5A H5A 0.9500 . ?
C5A C6A 1.380(8) . ?
C5B H5B 0.9500 . ?
C5B C6B 1.401(9) . ?
C6A C7A 1.487(8) . ?
C6B C7B 1.476(8) . ?
C7A H7A 1.0000 . ?
C7A C8A 1.494(9) . ?
C7A C9A 1.474(9) . ?
C7B H7B 1.0000 . ?
C7B C8B 1.474(10) . ?
C7B C9B 1.454(9) . ?
C8A H8AA 0.9900 . ?
C8A H8AB 0.9900 . ?
C8A C9A 1.484(10) . ?
C8B H8BA 0.9900 . ?
C8B H8BB 0.9900 . ?
C8B C9B 1.456(10) . ?
C9A H9A 1.0000 . ?
C9B H9B 1.0000 . ?

loop_
_geom_torsion_atom_site_label_1
_geom_torsion_atom_site_label_2
_geom_torsion_atom_site_label_3
_geom_torsion_atom_site_label_4
_geom_torsion
_geom_torsion_site_symmetry_1
_geom_torsion_site_symmetry_2
_geom_torsion_site_symmetry_3
_geom_torsion_site_symmetry_4
_geom_torsion_publ_flag
Cl1A C1A C2A Cl2A 0.2(8) . . . . ?
Cl1A C1A C2A C3A 179.4(5) . . . . ?
Cl1A C1A C6A C5A 178.7(5) . . . . ?
Cl1A C1A C6A C7A -1.8(8) . . . . ?
Cl1B C1B C2B Cl2B 2.0(7) . . . . ?
Cl1B C1B C2B C3B -178.2(5) . . . . ?
Cl1B C1B C6B C5B 179.1(5) . . . . ?
Cl1B C1B C6B C7B 1.4(8) . . . . ?
Cl2A C2A C3A C4A -178.8(5) . . . . ?
Cl2B C2B C3B C4B 179.0(5) . . . . ?
C1A C2A C3A C4A 2.0(10) . . . . ?
C1A C6A C7A C8A -154.8(6) . . . . ?
C1A C6A C7A C9A -82.7(8) . . . . ?
C1B C2B C3B C4B -0.8(10) . . . . ?
C1B C6B C7B C8B -157.5(7) . . . . ?
C1B C6B C7B C9B 129.3(7) . . . . ?
C2A C1A C6A C5A -1.0(9) . . . . ?
C2A C1A C6A C7A 178.4(6) . . . . ?
C2A C3A C4A C5A -1.3(11) . . . . ?
C2B C1B C6B C5B 0.4(9) . . . . ?
C2B C1B C6B C7B -177.3(6) . . . . ?
C2B C3B C4B C5B 0.2(10) . . . . ?
C3A C4A C5A C6A -0.7(10) . . . . ?
C3B C4B C5B C6B 0.7(10) . . . . ?
C4A C5A C6A C1A 1.8(9) . . . . ?
C4A C5A C6A C7A -177.6(6) . . . . ?
C4B C5B C6B C1B -1.0(9) . . . . ?
C4B C5B C6B C7B 176.7(6) . . . . ?
C5A C6A C7A C8A 24.6(9) . . . . ?
C5A C6A C7A C9A 96.7(7) . . . . ?
C5B C6B C7B C8B 24.9(10) . . . . ?
C5B C6B C7B C9B -48.2(9) . . . . ?
C6A C1A C2A Cl2A 179.9(5) . . . . ?
C6A C1A C2A C3A -0.9(10) . . . . ?
C6A C7A C8A C9A 109.6(7) . . . . ?
C6A C7A C9A O1A 139.3(7) . . . . ?
C6A C7A C9A C8A -112.3(7) . . . . ?
C6B C1B C2B Cl2B -179.3(5) . . . . ?
C6B C1B C2B C3B 0.5(10) . . . . ?
C6B C7B C8B C9B -110.2(7) . . . . ?
C6B C7B C9B O1B -137.2(7) . . . . ?
C6B C7B C9B C8B 114.3(8) . . . . ?
C7A C8A C9A O1A 108.8(7) . . . . ?
C7B C8B C9B O1B -113.4(8) . . . . ?
C8A C7A C9A O1A -108.4(7) . . . . ?
C8B C7B C9B O1B 108.5(8) . . . . ?

loop_
_twin_individual_id
_twin_individual_mass_fraction_refined
1 0.93(7)
2 0.07(7)
